data_1501801
loop_
_publ_author_name
'Ioannou, Efstathia'
'Quesada, Antonio'
'Rahman, M. Mukhlesur'
'Gibbons, Simon'
'Vagias, Constantinos'
'Roussis, Vassilios'

_publ_section_title
;
 Dolabellanes with antibacterial activity from the brown alga Dilophus
 spiralis.
;
_journal_issue 2
_journal_name_full 'Journal of natural products'
_journal_page_first 213
_journal_page_last 222
_journal_paper_doi 10.1021/np1006586
_journal_volume 74
_journal_year 2011
_chemical_absolute_configuration rm
_chemical_compound_source
;
'natural product isolated from the brown alga Dilophus Spiralis'
;
_chemical_formula_moiety 'C20 H30 O2'
_chemical_formula_sum 'C20 H30 O2'
_chemical_formula_weight 302.4
_chemical_name_common
;
(1R,3E,7S,8S,11S,12S)-7,8-epoxy-14-oxo-3,18-dolabelladiene
;
_chemical_name_systematic
;
(1aS,4E,6aR,9S,9aS,11aS)-9-isopropenyl-4,6a,11a-trimethyl-2,3,6,6a,8,9,9a,
10,11,11a-decahydrocyclopenta[5,6]cycloundeca[1,2-b]oxiren-7(1aH)-one
;
_space_group_IT_number 19
_symmetry_cell_setting orthorhombic
_symmetry_Int_Tables_number 19
_symmetry_space_group_name_Hall 'P 2ac 2ab'
_symmetry_space_group_name_H-M 'P 21 21 21'
_atom_sites_solution_hydrogens geom
_atom_sites_solution_primary direct
_atom_sites_solution_secondary difmap
_audit_creation_date 2009-12-16T18:25:53-00:00
_audit_creation_method 'from SHELXL-97 with WinGX routine CIF_UPDATE'
_audit_update_record
;
november 12, 2009 assembled

;
_cell_angle_alpha 90
_cell_angle_beta 90
_cell_angle_gamma 90
_cell_formula_units_Z 4
_cell_length_a 7.7877(11)
_cell_length_b 13.9979(13)
_cell_length_c 15.5830(16)
_cell_measurement_reflns_used 67
_cell_measurement_temperature 120(2)
_cell_measurement_theta_max 27.5
_cell_measurement_theta_min 3.02
_cell_volume 1698.7(3)
_computing_cell_refinement 'Dirax/lsq (Duisenberg & Schreurs, 1989-2000)'
_computing_data_collection 'Collect (Bruker AXS BV, 1997-2004)'
_computing_data_reduction 'EvalCCD (Duisenberg & Schreurs 1990-2000)'
_computing_molecular_graphics 'Platon for Windows , (Speck, 2006)'
_computing_publication_material
;
WinGX publication routines (Farrugia, 1999), EnCIFer v 1.2 (CCDC, 2005)'
;
_computing_structure_refinement 'SHELXL-97 (Sheldrick, 1997)'
_computing_structure_solution 'SHELXS-97 (Sheldrick, 1997)'
_diffrn_ambient_temperature 120(2)
_diffrn_measured_fraction_theta_full 0.996
_diffrn_measured_fraction_theta_max 0.996
_diffrn_measurement_device '95mm CCD camera on \k-goniostat'
_diffrn_measurement_device_type KappaCCD
_diffrn_measurement_method CCD
_diffrn_radiation_monochromator graphite
_diffrn_radiation_type MoK\a
_diffrn_radiation_wavelength 0.71073
_diffrn_reflns_av_R_equivalents 0.0467
_diffrn_reflns_av_unetI/netI 0.0483
_diffrn_reflns_limit_h_max 9
_diffrn_reflns_limit_h_min -10
_diffrn_reflns_limit_k_max 18
_diffrn_reflns_limit_k_min -16
_diffrn_reflns_limit_l_max 19
_diffrn_reflns_limit_l_min -20
_diffrn_reflns_number 16541
_diffrn_reflns_theta_full 27.5
_diffrn_reflns_theta_max 27.5
_diffrn_reflns_theta_min 2.99
_exptl_absorpt_coefficient_mu 0.074
_exptl_absorpt_correction_T_max 0.9839
_exptl_absorpt_correction_T_min 0.9626
_exptl_absorpt_correction_type multi-scan
_exptl_absorpt_process_details 'SADABS 2.10 (Sheldrick, G.M. 2003)'
_exptl_crystal_colour colourless
_exptl_crystal_density_diffrn 1.183
_exptl_crystal_density_method 'not measured'
_exptl_crystal_description block
_exptl_crystal_F_000 664
_exptl_crystal_preparation
;
Crystals suitable for x-ray diffraction were obtained by slow 
evaporation from a mixture (1:1) of CH~2~Cl/CH~3~CO~2~Et)
;
_exptl_crystal_size_max 0.52
_exptl_crystal_size_mid 0.24
_exptl_crystal_size_min 0.22
_refine_diff_density_max 0.182
_refine_diff_density_min -0.179
_refine_diff_density_rms 0.045
_refine_ls_abs_structure_details 'Flack H D (1983), Acta Cryst. A39, 876-881'
_refine_ls_extinction_method none
_refine_ls_goodness_of_fit_ref 0.994
_refine_ls_hydrogen_treatment constr
_refine_ls_matrix_type full
_refine_ls_number_parameters 201
_refine_ls_number_reflns 3865
_refine_ls_number_restraints 0
_refine_ls_restrained_S_all 0.994
_refine_ls_R_factor_all 0.0722
_refine_ls_R_factor_gt 0.045
_refine_ls_shift/su_max 0.032
_refine_ls_shift/su_mean 0.001
_refine_ls_structure_factor_coef Fsqd
_refine_ls_weighting_details 'calc w=1/[\s^2^(Fo^2^)+(0.0492P)^2^+0.5117P] where P=(Fo^2^+2Fc^2^)/3'
_refine_ls_weighting_scheme calc
_refine_ls_wR_factor_gt 0.0939
_refine_ls_wR_factor_ref 0.108
_reflns_number_gt 2997
_reflns_number_total 3866
_reflns_threshold_expression >2sigma(I)
_cod_data_source_file np1006586_si_002.cif
_cod_data_source_block DIL37
_cod_depositor_comments
;
The following automatic conversions were performed:

'_exptl_absorpt_correction_type' value 'Multi-scan' changed to
'multi-scan' according to
/home/saulius/struct/CIF-dictionaries/cif_core.dic dictionary named
'cif_core.dic' version 2.4.1 from 2010-06-29.

Automatic conversion script
Id: cif_fix_values 1715 2011-07-08 13:25:40Z adriana 
;
_cod_database_code 1501801

loop_
_symmetry_equiv_pos_as_xyz
'x, y, z'
'-x+1/2, -y, z+1/2'
'x+1/2, -y+1/2, -z'
'-x, y+1/2, -z+1/2'

loop_
_atom_site_label
_atom_site_type_symbol
_atom_site_fract_x
_atom_site_fract_y
_atom_site_fract_z
_atom_site_U_iso_or_equiv
_atom_site_adp_type
_atom_site_occupancy
_atom_site_symmetry_multiplicity
_atom_site_calc_flag
_atom_site_refinement_flags
C1 C 0.4410(3) 0.65548(13) 0.39024(11) 0.0234(4) Uani 1 1 d .
C2 C 0.2798(2) 0.61620(14) 0.34485(13) 0.0303(4) Uani 1 1 d .
H2A H 0.2934 0.5467 0.3354 0.036 Uiso 1 1 calc R
H2B H 0.1783 0.6261 0.3821 0.036 Uiso 1 1 calc R
C3 C 0.2512(2) 0.66438(15) 0.26104(13) 0.0299(5) Uani 1 1 d .
H3 H 0.1953 0.7246 0.2637 0.036 Uiso 1 1 calc R
C4 C 0.2930(3) 0.63485(14) 0.18391(13) 0.0303(5) Uani 1 1 d .
C5 C 0.2810(3) 0.70244(16) 0.10921(13) 0.0359(5) Uani 1 1 d .
H5A H 0.2005 0.7548 0.1237 0.043 Uiso 1 1 calc R
H5B H 0.2339 0.6679 0.059 0.043 Uiso 1 1 calc R
C6 C 0.4551(3) 0.74507(15) 0.08553(12) 0.0304(4) Uani 1 1 d .
H6A H 0.5286 0.6946 0.0604 0.036 Uiso 1 1 calc R
H6B H 0.4387 0.7954 0.0416 0.036 Uiso 1 1 calc R
C7 C 0.5428(2) 0.78698(12) 0.16198(12) 0.0236(4) Uani 1 1 d .
H7 H 0.4628 0.8125 0.2066 0.028 Uiso 1 1 calc R
C8 C 0.7098(2) 0.75777(13) 0.19490(11) 0.0229(4) Uani 1 1 d .
C9 C 0.7543(3) 0.77600(13) 0.28712(12) 0.0264(4) Uani 1 1 d .
H9A H 0.6691 0.8212 0.311 0.032 Uiso 1 1 calc R
H9B H 0.8678 0.8077 0.2892 0.032 Uiso 1 1 calc R
C10 C 0.7603(2) 0.68789(12) 0.34501(12) 0.0226(4) Uani 1 1 d .
H10A H 0.8628 0.6499 0.3293 0.027 Uiso 1 1 calc R
H10B H 0.7763 0.7097 0.4049 0.027 Uiso 1 1 calc R
C11 C 0.6046(2) 0.62242(12) 0.34230(11) 0.0189(4) Uani 1 1 d .
H11 H 0.5738 0.6114 0.2808 0.023 Uiso 1 1 calc R
C12 C 0.6414(2) 0.52310(13) 0.38456(12) 0.0240(4) Uani 1 1 d .
H12 H 0.5534 0.4779 0.3614 0.029 Uiso 1 1 calc R
C13 C 0.5977(3) 0.53859(15) 0.47800(13) 0.0328(5) Uani 1 1 d .
H13A H 0.5654 0.4776 0.5059 0.039 Uiso 1 1 calc R
H13B H 0.6962 0.5667 0.5092 0.039 Uiso 1 1 calc R
C14 C 0.4509(3) 0.60538(14) 0.47653(12) 0.0303(5) Uani 1 1 d .
C15 C 0.4217(3) 0.76223(13) 0.40697(13) 0.0335(5) Uani 1 1 d .
H15A H 0.314 0.7741 0.4377 0.05 Uiso 1 1 calc R
H15B H 0.4203 0.7966 0.3522 0.05 Uiso 1 1 calc R
H15C H 0.5184 0.7847 0.4418 0.05 Uiso 1 1 calc R
C16 C 0.3629(3) 0.53811(15) 0.16347(14) 0.0393(5) Uani 1 1 d .
H16A H 0.3684 0.4998 0.2161 0.059 Uiso 1 1 calc R
H16B H 0.4784 0.5446 0.1392 0.059 Uiso 1 1 calc R
H16C H 0.2878 0.5065 0.1218 0.059 Uiso 1 1 calc R
C17 C 0.8125(3) 0.68362(16) 0.14904(13) 0.0345(5) Uani 1 1 d .
H17A H 0.8042 0.694 0.087 0.052 Uiso 1 1 calc R
H17B H 0.7679 0.6201 0.1632 0.052 Uiso 1 1 calc R
H17C H 0.933 0.6881 0.1668 0.052 Uiso 1 1 calc R
C18 C 0.8128(3) 0.47957(14) 0.36612(15) 0.0341(5) Uani 1 1 d .
C19 C 0.8485(3) 0.45492(17) 0.27644(16) 0.0465(6) Uani 1 1 d .
H19A H 0.8789 0.5129 0.2446 0.07 Uiso 1 1 calc R
H19B H 0.7463 0.4258 0.2507 0.07 Uiso 1 1 calc R
H19C H 0.9443 0.4096 0.274 0.07 Uiso 1 1 calc R
C20 C 0.9280(3) 0.46141(18) 0.42768(19) 0.0495(6) Uani 1 1 d .
H20A H 1.0345 0.4322 0.4135 0.059 Uiso 1 1 calc R
H20B H 0.9034 0.4777 0.4856 0.059 Uiso 1 1 calc R
O7 O 0.69014(18) 0.84592(9) 0.14631(9) 0.0310(3) Uani 1 1 d .
O14 O 0.3525(2) 0.61947(11) 0.53458(9) 0.0484(5) Uani 1 1 d .

loop_
_atom_site_aniso_label
_atom_site_aniso_U_11
_atom_site_aniso_U_22
_atom_site_aniso_U_33
_atom_site_aniso_U_23
_atom_site_aniso_U_13
_atom_site_aniso_U_12
C1 0.0287(10) 0.0201(9) 0.0215(9) 0.0003(7) 0.0077(8) 0.0023(8)
C2 0.0210(10) 0.0313(10) 0.0387(11) 0.0083(9) 0.0092(9) 0.0009(9)
C3 0.0154(9) 0.0313(10) 0.0431(12) 0.0084(9) 0.0000(8) 0.0005(9)
C4 0.0230(10) 0.0298(10) 0.0381(12) 0.0080(9) -0.0119(9) -0.0079(9)
C5 0.0335(12) 0.0396(12) 0.0347(11) 0.0062(9) -0.0137(9) -0.0061(10)
C6 0.0346(11) 0.0334(10) 0.0232(9) 0.0069(8) -0.0069(9) 0.0012(10)
C7 0.0246(9) 0.0219(9) 0.0244(9) 0.0047(7) 0.0004(8) -0.0009(8)
C8 0.0222(9) 0.0236(9) 0.0227(9) 0.0072(8) 0.0019(8) -0.0049(8)
C9 0.0301(10) 0.0229(9) 0.0263(9) 0.0063(8) -0.0039(8) -0.0084(8)
C10 0.0248(10) 0.0213(9) 0.0218(9) 0.0027(7) -0.0056(8) -0.0044(8)
C11 0.0222(9) 0.0164(8) 0.0181(8) -0.0009(7) 0.0014(7) -0.0007(7)
C12 0.0250(10) 0.0170(9) 0.0299(10) 0.0032(7) 0.0048(8) -0.0024(8)
C13 0.0447(13) 0.0253(10) 0.0284(11) 0.0089(8) 0.0028(9) 0.0005(10)
C14 0.0448(13) 0.0217(9) 0.0244(10) 0.0014(8) 0.0091(10) 0.0015(10)
C15 0.0501(13) 0.0237(10) 0.0266(10) 0.0015(8) 0.0130(10) 0.0092(10)
C16 0.0530(14) 0.0298(11) 0.0350(12) -0.0025(9) -0.0131(11) -0.0080(11)
C17 0.0294(11) 0.0471(12) 0.0270(10) 0.0051(9) 0.0071(9) 0.0072(10)
C18 0.0283(11) 0.0197(9) 0.0543(14) 0.0098(9) 0.0107(10) 0.0018(9)
C19 0.0464(14) 0.0298(12) 0.0633(16) 0.0040(11) 0.0246(12) 0.0125(11)
C20 0.0284(12) 0.0473(14) 0.0728(18) 0.0221(13) -0.0019(12) 0.0037(12)
O7 0.0320(8) 0.0292(7) 0.0316(7) 0.0139(6) -0.0025(6) -0.0086(6)
O14 0.0781(13) 0.0342(8) 0.0329(8) 0.0071(7) 0.0306(9) 0.0107(9)

loop_
_atom_type_symbol
_atom_type_description
_atom_type_scat_dispersion_real
_atom_type_scat_dispersion_imag
_atom_type_scat_source
C C 0.0033 0.0016 'International Tables Vol C Tables 4.2.6.8 and 6.1.1.4'
H H 0 0 'International Tables Vol C Tables 4.2.6.8 and 6.1.1.4'
O O 0.0106 0.006 'International Tables Vol C Tables 4.2.6.8 and 6.1.1.4'

loop_
_exptl_crystal_face_index_h
_exptl_crystal_face_index_k
_exptl_crystal_face_index_l
_exptl_crystal_face_perp_dist
1 0 0 0.03
-1 0 0 0.12
0 1 0 0.26
0 -1 0 0.16
0 0 1 0.11
0 0 -1 0.09
0 2 -3 0.129
0 1 2 0.164
-2 3 0 0.175

loop_
_geom_angle_atom_site_label_1
_geom_angle_atom_site_label_2
_geom_angle_atom_site_label_3
_geom_angle
C14 C1 C15 107.83(15)
C14 C1 C2 106.44(16)
C15 C1 C2 110.36(18)
C14 C1 C11 104.33(16)
C15 C1 C11 117.16(16)
C2 C1 C11 110.01(14)
C3 C2 C1 111.29(16)
C3 C2 H2A 109.4
C1 C2 H2A 109.4
C3 C2 H2B 109.4
C1 C2 H2B 109.4
H2A C2 H2B 108
C4 C3 C2 128.66(19)
C4 C3 H3 115.7
C2 C3 H3 115.7
C3 C4 C16 124.85(19)
C3 C4 C5 119.71(19)
C16 C4 C5 115.35(19)
C4 C5 C6 112.21(17)
C4 C5 H5A 109.2
C6 C5 H5A 109.2
C4 C5 H5B 109.2
C6 C5 H5B 109.2
H5A C5 H5B 107.9
C7 C6 C5 111.53(17)
C7 C6 H6A 109.3
C5 C6 H6A 109.3
C7 C6 H6B 109.3
C5 C6 H6B 109.3
H6A C6 H6B 108
O7 C7 C8 60.46(11)
O7 C7 C6 117.14(16)
C8 C7 C6 125.39(18)
O7 C7 H7 114.3
C8 C7 H7 114.3
C6 C7 H7 114.3
O7 C8 C7 59.00(11)
O7 C8 C17 113.37(15)
C7 C8 C17 120.33(17)
O7 C8 C9 112.24(15)
C7 C8 C9 119.73(17)
C17 C8 C9 116.95(16)
C8 C9 C10 115.79(15)
C8 C9 H9A 108.3
C10 C9 H9A 108.3
C8 C9 H9B 108.3
C10 C9 H9B 108.3
H9A C9 H9B 107.4
C11 C10 C9 116.46(15)
C11 C10 H10A 108.2
C9 C10 H10A 108.2
C11 C10 H10B 108.2
C9 C10 H10B 108.2
H10A C10 H10B 107.3
C10 C11 C1 117.58(14)
C10 C11 C12 112.23(14)
C1 C11 C12 102.29(14)
C10 C11 H11 108.1
C1 C11 H11 108.1
C12 C11 H11 108.1
C18 C12 C13 116.40(18)
C18 C12 C11 116.37(15)
C13 C12 C11 103.70(15)
C18 C12 H12 106.5
C13 C12 H12 106.5
C11 C12 H12 106.5
C14 C13 C12 104.49(16)
C14 C13 H13A 110.9
C12 C13 H13A 110.9
C14 C13 H13B 110.9
C12 C13 H13B 110.9
H13A C13 H13B 108.9
O14 C14 C13 125.84(19)
O14 C14 C1 124.0(2)
C13 C14 C1 110.20(16)
C1 C15 H15A 109.5
C1 C15 H15B 109.5
H15A C15 H15B 109.5
C1 C15 H15C 109.5
H15A C15 H15C 109.5
H15B C15 H15C 109.5
C4 C16 H16A 109.5
C4 C16 H16B 109.5
H16A C16 H16B 109.5
C4 C16 H16C 109.5
H16A C16 H16C 109.5
H16B C16 H16C 109.5
C8 C17 H17A 109.5
C8 C17 H17B 109.5
H17A C17 H17B 109.5
C8 C17 H17C 109.5
H17A C17 H17C 109.5
H17B C17 H17C 109.5
C20 C18 C19 120.8(2)
C20 C18 C12 122.6(2)
C19 C18 C12 116.6(2)
C18 C19 H19A 109.5
C18 C19 H19B 109.5
H19A C19 H19B 109.5
C18 C19 H19C 109.5
H19A C19 H19C 109.5
H19B C19 H19C 109.5
C18 C20 H20A 120
C18 C20 H20B 120
H20A C20 H20B 120
C7 O7 C8 60.54(11)

loop_
_geom_bond_atom_site_label_1
_geom_bond_atom_site_label_2
_geom_bond_distance
C1 C14 1.518(3)
C1 C15 1.524(3)
C1 C2 1.542(3)
C1 C11 1.548(2)
C2 C3 1.487(3)
C2 H2A 0.99
C2 H2B 0.99
C3 C4 1.312(3)
C3 H3 0.95
C4 C16 1.494(3)
C4 C5 1.503(3)
C5 C6 1.527(3)
C5 H5A 0.99
C5 H5B 0.99
C6 C7 1.493(3)
C6 H6A 0.99
C6 H6B 0.99
C7 O7 1.434(2)
C7 C8 1.457(3)
C7 H7 1
C8 O7 1.456(2)
C8 C17 1.493(3)
C8 C9 1.500(3)
C9 C10 1.529(2)
C9 H9A 0.99
C9 H9B 0.99
C10 C11 1.520(2)
C10 H10A 0.99
C10 H10B 0.99
C11 C12 1.565(2)
C11 H11 1
C12 C18 1.496(3)
C12 C13 1.511(3)
C12 H12 1
C13 C14 1.477(3)
C13 H13A 0.99
C13 H13B 0.99
C14 O14 1.202(2)
C15 H15A 0.98
C15 H15B 0.98
C15 H15C 0.98
C16 H16A 0.98
C16 H16B 0.98
C16 H16C 0.98
C17 H17A 0.98
C17 H17B 0.98
C17 H17C 0.98
C18 C20 1.338(3)
C18 C19 1.466(3)
C19 H19A 0.98
C19 H19B 0.98
C19 H19C 0.98
C20 H20A 0.95
C20 H20B 0.95

loop_
_cod_related_entry_id
_cod_related_entry_database
_cod_related_entry_code
1 ChemSpider 26392537
